data_4028303
loop_
_publ_author_name
'Jing-Chun Han'
'Lian-Zhu Liu'
'Yuan-Yuan Chang'
'Guo-Zong Yue'
'Jie Guo'
'Li-Yan Zhou'
'Chuang-Chuang Li'
'Zhen Yang'

_publ_section_title
;
 Asymmetric Total Synthesis of Caribenol A via an Intramolecular
 Diels-Alder Reaction
;
_journal_name_full 'Journal of Organic Chemistry'
_journal_page_first 5492
_journal_page_last 5504
_journal_paper_doi 10.1021/jo4006156
_journal_volume 78
_journal_year 2013
_chemical_formula_moiety 'C20 H28 O4'
_chemical_formula_sum 'C20 H28 O4'
_chemical_formula_weight 332.44
_space_group_IT_number 19
_symmetry_cell_setting orthorhombic
_symmetry_Int_Tables_number 19
_symmetry_space_group_name_Hall 'P 2ac 2ab'
_symmetry_space_group_name_H-M 'P 21 21 21'
_atom_sites_solution_hydrogens geom
_atom_sites_solution_primary direct
_atom_sites_solution_secondary difmap
_cell_angle_alpha 90.0000
_cell_angle_beta 90.0000
_cell_angle_gamma 90.0000
_cell_formula_units_Z 4
_cell_length_a 6.2811(2)
_cell_length_b 9.4985(5)
_cell_length_c 31.822(2)
_cell_measurement_reflns_used 7359
_cell_measurement_temperature 298
_cell_measurement_theta_max 67.40
_cell_measurement_theta_min 7.20
_cell_volume 1898.53(17)
_computing_cell_refinement 'CrystalClear-SM Auto 2.0 r4'
_computing_data_collection 'CrystalClear-SM Auto 2.0 r4 (Rigaku, 2009)'
_computing_data_reduction 'CrystalClear-SM Auto 2.0 r4'
_computing_molecular_graphics 'CrystalStructure 4.0'
_computing_publication_material 'CrystalStructure 4.0 (Rigaku, 2009)'
_computing_structure_refinement 'SHELXL97 (Sheldrick, 1997)'
_computing_structure_solution 'SHELXS97 (Sheldrick, 1997)'
_diffrn_ambient_temperature 298
_diffrn_measured_fraction_theta_full 0.984
_diffrn_measured_fraction_theta_max 0.984
_diffrn_measurement_device_type 'Rigaku Saturn70 CCD'
_diffrn_measurement_method \w
_diffrn_radiation_type 'Cu K\a'
_diffrn_radiation_wavelength 1.54187
_diffrn_reflns_av_R_equivalents 0.0445
_diffrn_reflns_limit_h_max 7
_diffrn_reflns_limit_h_min -7
_diffrn_reflns_limit_k_max 10
_diffrn_reflns_limit_k_min -11
_diffrn_reflns_limit_l_max 28
_diffrn_reflns_limit_l_min -37
_diffrn_reflns_number 3094
_diffrn_reflns_theta_full 67.88
_diffrn_reflns_theta_max 67.88
_diffrn_standards_number 0
_exptl_absorpt_coefficient_mu 0.640
_exptl_absorpt_correction_T_max 0.968
_exptl_absorpt_correction_T_min 0.737
_exptl_absorpt_correction_type multi-scan
_exptl_absorpt_process_details 'Jacobson, R. (1998) Private communication'
_exptl_crystal_colour colorless
_exptl_crystal_density_diffrn 1.163
_exptl_crystal_description prism
_exptl_crystal_F_000 720.00
_exptl_crystal_size_max 0.50
_exptl_crystal_size_mid 0.05
_exptl_crystal_size_min 0.05
_refine_diff_density_max 0.230
_refine_diff_density_min -0.260
_refine_ls_extinction_method none
_refine_ls_goodness_of_fit_ref 1.506
_refine_ls_hydrogen_treatment constr
_refine_ls_number_parameters 222
_refine_ls_number_reflns 3094
_refine_ls_number_restraints 0
_refine_ls_R_factor_gt 0.0776
_refine_ls_shift/su_max 0.550
_refine_ls_structure_factor_coef Fsqd
_refine_ls_weighting_details 'w = 1/[\s^2^(Fo^2^)+(0.1000P)^2^+0.0000P] where P=(Fo^2^+2Fc^2^)/3'
_refine_ls_weighting_scheme calc
_refine_ls_wR_factor_ref 0.2436
_reflns_number_gt 1773
_reflns_number_total 3094
_reflns_threshold_expression F^2^>2.0\s(F^2^)
_cod_data_source_file jo4006156_si_005.cif
_cod_data_source_block '__20120410hanjingchun'
_cod_database_code 4028303

loop_
_symmetry_equiv_pos_site_id
_symmetry_equiv_pos_as_xyz
1 +X,+Y,+Z
2 1/2+X,1/2-Y,-Z
3 -X,1/2+Y,1/2-Z
4 1/2-X,-Y,1/2+Z

loop_
_atom_site_label
_atom_site_type_symbol
_atom_site_fract_x
_atom_site_fract_y
_atom_site_fract_z
_atom_site_U_iso_or_equiv
_atom_site_adp_type
_atom_site_occupancy
_atom_site_symmetry_multiplicity
_atom_site_calc_flag
_atom_site_refinement_flags
O(1) O 1.2033(4) 0.5494(3) 0.10620(9) 0.0919 Uani 1.00 1 d .
O(5) O 1.0813(5) 0.8414(4) 0.12977(12) 0.1078 Uani 1.00 1 d .
O(13) O 1.3102(6) 0.4683(4) -0.00317(12) 0.1282 Uani 1.00 1 d .
O(16) O 1.2466(5) 0.8109(6) 0.19093(13) 0.1405 Uani 1.00 1 d .
C(2) C 0.8882(6) 0.5729(5) 0.06578(11) 0.0720 Uani 1.00 1 d .
C(3) C 0.8924(5) 0.5720(5) 0.14751(12) 0.0703 Uani 1.00 1 d .
C(4) C 1.0082(6) 0.5671(4) 0.10654(12) 0.0709 Uani 1.00 1 d .
C(6) C 0.7406(7) 0.4528(5) 0.15689(14) 0.0866 Uani 1.00 1 d .
C(7) C 0.9449(6) 0.6727(6) 0.17504(12) 0.0812 Uani 1.00 1 d .
C(8) C 1.1079(7) 0.7773(6) 0.16677(17) 0.0964 Uani 1.00 1 d .
C(9) C 0.7890(8) 0.3187(5) 0.13091(15) 0.0968 Uani 1.00 1 d .
C(10) C 1.1546(8) 0.4756(6) 0.01794(14) 0.0946 Uani 1.00 1 d .
C(11) C 0.8535(8) 0.6806(6) 0.21904(13) 0.0993 Uani 1.00 1 d .
C(12) C 0.8230(6) 0.4180(5) 0.05409(14) 0.0860 Uani 1.00 1 d .
C(14) C 0.7026(8) 0.3293(6) 0.08595(16) 0.0998 Uani 1.00 1 d .
C(15) C 0.6946(7) 0.6689(5) 0.06843(13) 0.0894 Uani 1.00 1 d .
C(17) C 0.7654(8) 0.8278(7) 0.22879(17) 0.1192 Uani 1.00 1 d .
C(18) C 1.0402(7) 0.6093(5) 0.02976(14) 0.0911 Uani 1.00 1 d .
C(19) C 0.6885(11) 0.1863(6) 0.1507(2) 0.1430 Uani 1.00 1 d .
C(20) C 0.6817(10) 0.5675(7) 0.22630(16) 0.1168 Uani 1.00 1 d .
C(21) C 0.7381(10) 0.4328(7) 0.20462(16) 0.1177 Uani 1.00 1 d .
C(22) C 1.0339(8) 0.3550(5) 0.03797(16) 0.1001 Uani 1.00 1 d .
C(23) C 1.2282(14) 0.9891(8) 0.0794(2) 0.1680 Uani 1.00 1 d .
C(24) C 1.2464(14) 0.9439(8) 0.1187(2) 0.1699 Uani 1.00 1 d .
H(1) H 0.582(6) 0.483(4) 0.1491(12) 0.080 Uiso 1.00 1 d .
H(9) H 0.9437 0.3058 0.1296 0.116 Uiso 1.00 1 calc R
H(11) H 0.9698 0.6622 0.2388 0.119 Uiso 1.00 1 calc R
H(12) H 0.7298 0.4256 0.0295 0.103 Uiso 1.00 1 calc R
H(14A) H 0.6928 0.2345 0.0748 0.120 Uiso 1.00 1 calc R
H(14B) H 0.5586 0.3658 0.0876 0.120 Uiso 1.00 1 calc R
H(18A) H 0.9612 0.6455 0.0059 0.109 Uiso 1.00 1 calc R
H(18B) H 1.1415 0.6804 0.0387 0.109 Uiso 1.00 1 calc R
H(20A) H 0.6668 0.5504 0.2562 0.140 Uiso 1.00 1 calc R
H(20B) H 0.5462 0.6013 0.2158 0.140 Uiso 1.00 1 calc R
H(21A) H 0.6351 0.3608 0.2120 0.141 Uiso 1.00 1 calc R
H(21B) H 0.8772 0.4015 0.2140 0.141 Uiso 1.00 1 calc R
H(22A) H 1.1150 0.3152 0.0610 0.120 Uiso 1.00 1 calc R
H(22B) H 1.0066 0.2816 0.0175 0.120 Uiso 1.00 1 calc R
H(24A) H 1.2372 1.0237 0.1376 0.204 Uiso 1.00 1 calc R
H(24B) H 1.3852 0.9009 0.1224 0.204 Uiso 1.00 1 calc R
H(19A) H 0.5430 0.2056 0.1580 0.172 Uiso 1.00 1 calc R
H(19B) H 0.7662 0.1610 0.1756 0.172 Uiso 1.00 1 calc R
H(19C) H 0.6936 0.1101 0.1310 0.172 Uiso 1.00 1 calc R
H(15A) H 0.6038 0.6380 0.0909 0.107 Uiso 1.00 1 calc R
H(15B) H 0.6177 0.6654 0.0424 0.107 Uiso 1.00 1 calc R
H(15C) H 0.7402 0.7637 0.0737 0.107 Uiso 1.00 1 calc R
H(17A) H 0.8711 0.8974 0.2222 0.143 Uiso 1.00 1 calc R
H(17B) H 0.7299 0.8337 0.2581 0.143 Uiso 1.00 1 calc R
H(17C) H 0.6401 0.8444 0.2122 0.143 Uiso 1.00 1 calc R
H(23A) H 1.2553 0.9126 0.0604 0.202 Uiso 1.00 1 calc R
H(23B) H 1.3294 1.0630 0.0745 0.202 Uiso 1.00 1 calc R
H(23C) H 1.0868 1.0243 0.0749 0.202 Uiso 1.00 1 calc R

loop_
_atom_site_aniso_label
_atom_site_aniso_U_11
_atom_site_aniso_U_22
_atom_site_aniso_U_33
_atom_site_aniso_U_12
_atom_site_aniso_U_13
_atom_site_aniso_U_23
O(1) 0.0604 0.1161 0.0993 -0.0028 0.0028 -0.0057
O(5) 0.1105 0.1035 0.1095 -0.0303 0.0030 0.0029
O(13) 0.1086 0.1429 0.1332 0.0025 0.0488 -0.0279
O(16) 0.0979 0.1840 0.1398 -0.0458 -0.0186 -0.0319
C(2) 0.0658 0.0808 0.0694 -0.0017 -0.0045 0.0029
C(3) 0.0571 0.0827 0.0711 -0.0025 -0.0018 0.0071
C(4) 0.0590 0.0759 0.0779 -0.0111 -0.0000 0.0011
C(6) 0.0701 0.0977 0.0920 -0.0123 0.0070 0.0161
C(7) 0.0692 0.1017 0.0727 -0.0019 -0.0066 -0.0006
C(8) 0.0752 0.1188 0.0953 -0.0100 0.0049 -0.0195
C(9) 0.0976 0.0823 0.1107 -0.0164 0.0039 0.0173
C(10) 0.0847 0.1113 0.0878 -0.0086 0.0030 -0.0181
C(11) 0.0936 0.1310 0.0734 0.0057 0.0049 -0.0029
C(12) 0.0723 0.0932 0.0925 -0.0164 -0.0112 0.0004
C(14) 0.0887 0.0973 0.1136 -0.0198 0.0013 -0.0069
C(15) 0.0795 0.0982 0.0904 0.0048 -0.0044 0.0179
C(17) 0.0876 0.1588 0.1112 -0.0005 0.0177 -0.0291
C(18) 0.0909 0.0959 0.0866 -0.0056 0.0104 0.0039
C(19) 0.1660 0.1042 0.1589 -0.0340 0.0151 0.0283
C(20) 0.1234 0.1442 0.0828 -0.0092 0.0242 0.0139
C(21) 0.1185 0.1293 0.1053 -0.0129 0.0134 0.0415
C(22) 0.1024 0.0913 0.1066 -0.0091 0.0085 -0.0159
C(23) 0.2107 0.1472 0.1459 -0.0828 0.0050 0.0313
C(24) 0.1939 0.1514 0.1644 -0.1001 0.0217 0.0041

loop_
_atom_type_symbol
_atom_type_description
_atom_type_scat_dispersion_real
_atom_type_scat_dispersion_imag
_atom_type_scat_source
C C 0.018 0.009
;
International Tables for Crystallography
(1992, Vol. C, Tables 4.2.6.8 and 6.1.1.4)
;
H H 0.000 0.000
;
International Tables for Crystallography
(1992, Vol. C, Table 6.1.1.4)
;
O O 0.049 0.032
;
International Tables for Crystallography
(1992, Vol. C, Tables 4.2.6.8 and 6.1.1.4)
;

loop_
_geom_angle_atom_site_label_1
_geom_angle_atom_site_label_2
_geom_angle_atom_site_label_3
_geom_angle
_geom_angle_publ_flag
C(8) O(5) C(24) 115.2(4) yes
C(4) C(2) C(12) 107.5(3) yes
C(4) C(2) C(15) 112.0(3) yes
C(4) C(2) C(18) 110.0(3) yes
C(12) C(2) C(15) 111.4(3) yes
C(12) C(2) C(18) 101.4(3) yes
C(15) C(2) C(18) 113.8(3) yes
C(4) C(3) C(6) 117.2(4) yes
C(4) C(3) C(7) 118.3(4) yes
C(6) C(3) C(7) 124.2(4) yes
O(1) C(4) C(2) 119.7(3) yes
O(1) C(4) C(3) 119.6(3) yes
C(2) C(4) C(3) 120.5(3) yes
C(3) C(6) C(9) 112.8(4) yes
C(3) C(6) C(21) 107.2(4) yes
C(9) C(6) C(21) 115.5(4) yes
C(3) C(7) C(8) 123.0(4) yes
C(3) C(7) C(11) 123.1(4) yes
C(8) C(7) C(11) 113.7(4) yes
O(5) C(8) O(16) 122.1(5) yes
O(5) C(8) C(7) 112.6(4) yes
O(16) C(8) C(7) 125.2(5) yes
C(6) C(9) C(14) 112.0(4) yes
C(6) C(9) C(19) 111.8(4) yes
C(14) C(9) C(19) 106.9(4) yes
O(13) C(10) C(18) 125.6(5) yes
O(13) C(10) C(22) 127.3(5) yes
C(18) C(10) C(22) 107.1(4) yes
C(7) C(11) C(17) 111.6(4) yes
C(7) C(11) C(20) 111.7(4) yes
C(17) C(11) C(20) 110.7(4) yes
C(2) C(12) C(14) 119.4(4) yes
C(2) C(12) C(22) 102.6(3) yes
C(14) C(12) C(22) 115.8(4) yes
C(9) C(14) C(12) 118.8(4) yes
C(2) C(18) C(10) 107.1(4) yes
C(11) C(20) C(21) 111.2(5) yes
C(6) C(21) C(20) 110.7(5) yes
C(10) C(22) C(12) 106.1(4) yes
O(5) C(24) C(23) 112.4(7) yes
C(3) C(6) H(1) 109.883 yes
C(9) C(6) H(1) 106.410 yes
C(21) C(6) H(1) 104.750 yes
C(6) C(9) H(9) 108.689 yes
C(14) C(9) H(9) 108.674 yes
C(19) C(9) H(9) 108.691 yes
C(7) C(11) H(11) 107.547 yes
C(17) C(11) H(11) 107.561 yes
C(20) C(11) H(11) 107.557 yes
C(2) C(12) H(12) 106.027 yes
C(14) C(12) H(12) 106.022 yes
C(22) C(12) H(12) 106.034 yes
C(9) C(14) H(14A) 107.600 yes
C(9) C(14) H(14B) 107.609 yes
C(12) C(14) H(14A) 107.608 yes
C(12) C(14) H(14B) 107.603 yes
H(14A) C(14) H(14B) 107.037 yes
C(2) C(15) H(15A) 109.476 yes
C(2) C(15) H(15B) 109.474 yes
C(2) C(15) H(15C) 109.471 yes
H(15A) C(15) H(15B) 109.466 yes
H(15A) C(15) H(15C) 109.460 yes
H(15B) C(15) H(15C) 109.480 yes
C(11) C(17) H(17A) 109.470 yes
C(11) C(17) H(17B) 109.463 yes
C(11) C(17) H(17C) 109.477 yes
H(17A) C(17) H(17B) 109.475 yes
H(17A) C(17) H(17C) 109.474 yes
H(17B) C(17) H(17C) 109.469 yes
C(2) C(18) H(18A) 110.301 yes
C(2) C(18) H(18B) 110.296 yes
C(10) C(18) H(18A) 110.309 yes
C(10) C(18) H(18B) 110.309 yes
H(18A) C(18) H(18B) 108.562 yes
C(9) C(19) H(19A) 109.472 yes
C(9) C(19) H(19B) 109.468 yes
C(9) C(19) H(19C) 109.479 yes
H(19A) C(19) H(19B) 109.471 yes
H(19A) C(19) H(19C) 109.466 yes
H(19B) C(19) H(19C) 109.472 yes
C(11) C(20) H(20A) 109.394 yes
C(11) C(20) H(20B) 109.392 yes
C(21) C(20) H(20A) 109.386 yes
C(21) C(20) H(20B) 109.393 yes
H(20A) C(20) H(20B) 108.010 yes
C(6) C(21) H(21A) 109.488 yes
C(6) C(21) H(21B) 109.497 yes
C(20) C(21) H(21A) 109.503 yes
C(20) C(21) H(21B) 109.495 yes
H(21A) C(21) H(21B) 108.079 yes
C(10) C(22) H(22A) 110.521 yes
C(10) C(22) H(22B) 110.513 yes
C(12) C(22) H(22A) 110.529 yes
C(12) C(22) H(22B) 110.515 yes
H(22A) C(22) H(22B) 108.681 yes
C(24) C(23) H(23A) 109.469 yes
C(24) C(23) H(23B) 109.473 yes
C(24) C(23) H(23C) 109.471 yes
H(23A) C(23) H(23B) 109.469 yes
H(23A) C(23) H(23C) 109.472 yes
H(23B) C(23) H(23C) 109.474 yes
O(5) C(24) H(24A) 109.122 yes
O(5) C(24) H(24B) 109.129 yes
C(23) C(24) H(24A) 109.133 yes
C(23) C(24) H(24B) 109.127 yes
H(24A) C(24) H(24B) 107.856 yes

loop_
_geom_bond_atom_site_label_1
_geom_bond_atom_site_label_2
_geom_bond_distance
_geom_bond_publ_flag
O(1) C(4) 1.237(4) yes
O(5) C(8) 1.336(5) yes
O(5) C(24) 1.465(12) yes
O(13) C(10) 1.188(6) yes
O(16) C(8) 1.205(9) yes
C(2) C(4) 1.501(7) yes
C(2) C(12) 1.572(9) yes
C(2) C(15) 1.522(4) yes
C(2) C(18) 1.532(6) yes
C(3) C(4) 1.494(6) yes
C(3) C(6) 1.510(8) yes
C(3) C(7) 1.338(10) yes
C(6) C(9) 1.548(10) yes
C(6) C(21) 1.531(7) yes
C(7) C(8) 1.450(9) yes
C(7) C(11) 1.515(7) yes
C(9) C(14) 1.534(9) yes
C(9) C(19) 1.542(8) yes
C(10) C(18) 1.507(8) yes
C(10) C(22) 1.514(9) yes
C(11) C(17) 1.536(8) yes
C(11) C(20) 1.540(11) yes
C(12) C(14) 1.520(7) yes
C(12) C(22) 1.542(6) yes
C(20) C(21) 1.496(12) yes
C(23) C(24) 1.327(10) yes
C(6) H(1) 1.068 yes
C(9) H(9) 0.980 yes
C(11) H(11) 0.980 yes
C(12) H(12) 0.980 yes
C(14) H(14A) 0.970 yes
C(14) H(14B) 0.970 yes
C(15) H(15A) 0.960 yes
C(15) H(15B) 0.960 yes
C(15) H(15C) 0.960 yes
C(17) H(17A) 0.960 yes
C(17) H(17B) 0.960 yes
C(17) H(17C) 0.960 yes
C(18) H(18A) 0.970 yes
C(18) H(18B) 0.970 yes
C(19) H(19A) 0.960 yes
C(19) H(19B) 0.960 yes
C(19) H(19C) 0.960 yes
C(20) H(20A) 0.970 yes
C(20) H(20B) 0.970 yes
C(21) H(21A) 0.970 yes
C(21) H(21B) 0.970 yes
C(22) H(22A) 0.970 yes
C(22) H(22B) 0.970 yes
C(23) H(23A) 0.960 yes
C(23) H(23B) 0.960 yes
C(23) H(23C) 0.960 yes
C(24) H(24A) 0.970 yes
C(24) H(24B) 0.970 yes

loop_
_geom_contact_atom_site_label_1
_geom_contact_atom_site_label_2
_geom_contact_distance
_geom_contact_publ_flag
_geom_contact_site_symmetry_2
O(1) O(5) 2.973(6) yes .
O(1) C(6) 3.448(6) yes .
O(1) C(7) 2.967(5) yes .
O(1) C(8) 2.959(7) yes .
O(1) C(9) 3.492(7) yes .
O(1) C(10) 2.911(6) yes .
O(1) C(12) 3.165(7) yes .
O(1) C(15) 3.597(4) yes .
O(1) C(18) 2.700(4) yes .
O(1) C(22) 3.042(7) yes .
O(5) C(2) 3.482(9) yes .
O(5) C(3) 2.877(7) yes .
O(5) C(4) 2.747(8) yes .
O(5) C(11) 3.529(6) yes .
O(5) C(15) 3.521(8) yes .
O(13) C(2) 3.582(5) yes .
O(13) C(12) 3.594(6) yes .
O(16) C(3) 3.465(11) yes .
O(16) C(11) 2.903(8) yes .
O(16) C(17) 3.258(6) yes .
O(16) C(24) 2.623(6) yes .
C(2) C(6) 3.251(5) yes .
C(2) C(9) 3.242(5) yes .
C(3) C(12) 3.342(9) yes .
C(3) C(14) 3.252(10) yes .
C(3) C(15) 2.953(5) yes .
C(3) C(20) 2.835(7) yes .
C(4) C(8) 2.837(9) yes .
C(4) C(9) 2.840(7) yes .
C(4) C(10) 3.090(7) yes .
C(4) C(14) 3.036(9) yes .
C(4) C(22) 2.974(9) yes .
C(6) C(11) 3.016(11) yes .
C(6) C(12) 3.328(8) yes .
C(6) C(15) 3.496(5) yes .
C(7) C(21) 2.787(9) yes .
C(8) C(17) 2.959(7) yes .
C(8) C(23) 3.514(8) yes .
C(9) C(22) 3.351(7) yes .
C(14) C(15) 3.273(8) yes .
C(19) C(21) 2.919(14) yes .
O(1) C(15) 3.501(6) yes 1_655
O(13) C(22) 3.554(16) yes 2_555
O(13) C(23) 3.597(13) yes 2_565
O(16) C(17) 3.478(7) yes 1_655
O(16) C(21) 3.521(12) yes 3_755
C(15) O(1) 3.501(8) yes 1_455
C(17) O(16) 3.478(11) yes 1_455
C(21) O(16) 3.521(10) yes 3_745
C(22) O(13) 3.554(19) yes 2_455
C(23) O(13) 3.60(2) yes 2_465
O(1) H(9) 2.9279 yes .
O(1) H(18B) 2.5127 yes .
O(1) H(22A) 2.7060 yes .
O(1) H(24B) 3.5662 yes .
O(5) H(18B) 3.2988 yes .
O(5) H(15C) 2.8841 yes .
O(5) H(17A) 3.2668 yes .
O(5) H(23A) 2.5542 yes .
O(5) H(23B) 3.1550 yes .
O(5) H(23C) 2.4634 yes .
O(13) H(18A) 2.7794 yes .
O(13) H(18B) 2.6379 yes .
O(13) H(22A) 2.7912 yes .
O(13) H(22B) 2.6865 yes .
O(16) H(11) 2.7088 yes .
O(16) H(24A) 2.6390 yes .
O(16) H(24B) 2.4990 yes .
O(16) H(17A) 2.6885 yes .
C(2) H(1) 3.3845 yes .
C(2) H(9) 3.2693 yes .
C(2) H(14A) 3.4528 yes .
C(2) H(14B) 2.9391 yes .
C(2) H(22A) 2.8358 yes .
C(2) H(22B) 3.2514 yes .
C(3) H(9) 2.6123 yes .
C(3) H(11) 3.0675 yes .
C(3) H(14B) 3.4445 yes .
C(3) H(20B) 3.0865 yes .
C(3) H(21A) 3.2928 yes .
C(3) H(21B) 2.6661 yes .
C(3) H(15A) 2.6319 yes .
C(3) H(15C) 3.1216 yes .
C(4) H(1) 3.1050 yes .
C(4) H(9) 2.6206 yes .
C(4) H(12) 3.2981 yes .
C(4) H(14B) 3.4636 yes .
C(4) H(18A) 3.3013 yes .
C(4) H(18B) 2.5534 yes .
C(4) H(22A) 2.8758 yes .
C(4) H(15A) 2.6752 yes .
C(4) H(15B) 3.3251 yes .
C(4) H(15C) 2.7226 yes .
C(6) H(11) 3.5808 yes .
C(6) H(14A) 3.3485 yes .
C(6) H(14B) 2.6171 yes .
C(6) H(20A) 3.3258 yes .
C(6) H(20B) 2.6447 yes .
C(6) H(19A) 2.6566 yes .
C(6) H(19B) 2.8393 yes .
C(6) H(19C) 3.3712 yes .
C(6) H(15A) 2.8718 yes .
C(7) H(1) 3.0199 yes .
C(7) H(20A) 3.3275 yes .
C(7) H(20B) 2.9006 yes .
C(7) H(21B) 2.8905 yes .
C(7) H(15A) 3.4456 yes .
C(7) H(15C) 3.5774 yes .
C(7) H(17A) 2.6492 yes .
C(7) H(17B) 3.3386 yes .
C(7) H(17C) 2.7790 yes .
C(8) H(11) 2.6835 yes .
C(8) H(24A) 2.6450 yes .
C(8) H(24B) 2.5312 yes .
C(8) H(17A) 2.5735 yes .
C(8) H(17C) 3.3363 yes .
C(9) H(12) 3.4034 yes .
C(9) H(21A) 2.7836 yes .
C(9) H(21B) 2.8132 yes .
C(9) H(22A) 3.0228 yes .
C(9) H(15A) 3.4894 yes .
C(10) H(12) 2.7351 yes .
C(11) H(1) 3.3731 yes .
C(11) H(21A) 3.3403 yes .
C(11) H(21B) 2.6602 yes .
C(12) H(1) 3.4377 yes .
C(12) H(9) 2.7366 yes .
C(12) H(18A) 2.7883 yes .
C(12) H(18B) 3.2332 yes .
C(12) H(15A) 2.7629 yes .
C(12) H(15B) 2.7057 yes .
C(12) H(15C) 3.3824 yes .
C(14) H(1) 2.5984 yes .
C(14) H(22A) 2.7123 yes .
C(14) H(22B) 2.9317 yes .
C(14) H(19A) 2.7644 yes .
C(14) H(19B) 3.2941 yes .
C(14) H(19C) 2.5281 yes .
C(14) H(15A) 3.0014 yes .
C(14) H(15B) 3.5207 yes .
C(15) H(1) 3.1931 yes .
C(15) H(12) 2.6311 yes .
C(15) H(14B) 3.0641 yes .
C(15) H(18A) 2.6101 yes .
C(15) H(18B) 2.9641 yes .
C(17) H(20A) 2.8444 yes .
C(17) H(20B) 2.5877 yes .
C(18) H(12) 2.6170 yes .
C(18) H(22A) 3.0024 yes .
C(18) H(22B) 3.1450 yes .
C(18) H(15A) 3.3722 yes .
C(18) H(15B) 2.7361 yes .
C(18) H(15C) 2.7670 yes .
C(18) H(23A) 3.3278 yes .
C(19) H(1) 2.8997 yes .
C(19) H(14A) 2.4590 yes .
C(19) H(14B) 2.7577 yes .
C(19) H(21A) 2.5800 yes .
C(19) H(21B) 3.1037 yes .
C(20) H(1) 2.6589 yes .
C(20) H(17A) 3.3542 yes .
C(20) H(17B) 2.7406 yes .
C(20) H(17C) 2.6808 yes .
C(21) H(9) 2.9698 yes .
C(21) H(11) 2.8369 yes .
C(21) H(19A) 2.8919 yes .
C(21) H(19B) 2.7479 yes .
C(22) H(9) 3.0077 yes .
C(22) H(14A) 2.6974 yes .
C(22) H(14B) 3.3795 yes .
C(22) H(18A) 2.9770 yes .
C(22) H(18B) 3.1635 yes .
C(23) H(18B) 3.2512 yes .
H(1) H(9) 2.8973 yes .
H(1) H(14A) 3.4147 yes .
H(1) H(14B) 2.2569 yes .
H(1) H(20A) 3.5083 yes .
H(1) H(20B) 2.4105 yes .
H(1) H(21A) 2.3388 yes .
H(1) H(21B) 2.8830 yes .
H(1) H(19A) 2.6647 yes .
H(1) H(19B) 3.3801 yes .
H(1) H(15A) 2.3685 yes .
H(9) H(14A) 2.4461 yes .
H(9) H(14B) 2.8219 yes .
H(9) H(21A) 3.3011 yes .
H(9) H(21B) 2.8652 yes .
H(9) H(22A) 2.4351 yes .
H(9) H(22B) 3.5967 yes .
H(9) H(19A) 2.8380 yes .
H(9) H(19B) 2.2961 yes .
H(9) H(19C) 2.4336 yes .
H(11) H(20A) 2.2490 yes .
H(11) H(20B) 2.8201 yes .
H(11) H(21B) 2.6633 yes .
H(11) H(17A) 2.3784 yes .
H(11) H(17B) 2.3032 yes .
H(11) H(17C) 2.8284 yes .
H(12) H(14A) 2.3298 yes .
H(12) H(14B) 2.2134 yes .
H(12) H(18A) 2.6535 yes .
H(12) H(18B) 3.5540 yes .
H(12) H(22A) 2.8212 yes .
H(12) H(22B) 2.2450 yes .
H(12) H(15A) 2.9178 yes .
H(12) H(15B) 2.4188 yes .
H(12) H(15C) 3.5068 yes .
H(14A) H(22A) 2.7950 yes .
H(14A) H(22B) 2.7218 yes .
H(14A) H(19A) 2.8226 yes .
H(14A) H(19B) 3.3140 yes .
H(14A) H(19C) 2.1422 yes .
H(14B) H(19A) 2.7095 yes .
H(14B) H(19C) 2.9193 yes .
H(14B) H(15A) 2.6034 yes .
H(14B) H(15B) 3.2105 yes .
H(18A) H(22B) 3.4885 yes .
H(18A) H(15A) 3.5154 yes .
H(18A) H(15B) 2.4571 yes .
H(18A) H(15C) 2.8006 yes .
H(18A) H(23A) 3.5858 yes .
H(18B) H(22A) 3.5445 yes .
H(18B) H(15B) 3.2949 yes .
H(18B) H(15C) 2.8672 yes .
H(18B) H(23A) 2.4194 yes .
H(18B) H(23C) 3.4800 yes .
H(20A) H(21A) 2.2938 yes .
H(20A) H(21B) 2.3559 yes .
H(20A) H(17B) 2.7215 yes .
H(20A) H(17C) 3.1284 yes .
H(20B) H(21A) 2.3550 yes .
H(20B) H(21B) 2.8161 yes .
H(20B) H(17A) 3.4806 yes .
H(20B) H(17B) 2.8315 yes .
H(20B) H(17C) 2.3856 yes .
H(21A) H(19A) 2.3368 yes .
H(21A) H(19B) 2.3709 yes .
H(21A) H(19C) 3.5289 yes .
H(21B) H(19A) 3.3235 yes .
H(21B) H(19B) 2.6829 yes .
H(24A) H(23A) 2.6769 yes .
H(24A) H(23B) 2.1247 yes .
H(24A) H(23C) 2.2093 yes .
H(24B) H(23A) 2.1376 yes .
H(24B) H(23B) 2.1950 yes .
H(24B) H(23C) 2.6782 yes .
H(15C) H(23A) 3.5566 yes .
H(15C) H(23C) 3.2963 yes .
O(1) H(1) 2.8124 yes 1_655
O(1) H(14B) 2.8933 yes 1_655
O(1) H(15A) 2.6968 yes 1_655
O(1) H(15B) 3.4804 yes 1_655
O(5) H(19C) 3.5274 yes 1_565
O(13) H(12) 2.8615 yes 1_655
O(13) H(14A) 3.0741 yes 2_555
O(13) H(14B) 3.4244 yes 1_655
O(13) H(22B) 2.7128 yes 2_555
O(13) H(15B) 3.0555 yes 1_655
O(13) H(15C) 3.4226 yes 2_565
O(13) H(23A) 3.5233 yes 2_565
O(13) H(23C) 2.8687 yes 2_565
O(16) H(20A) 2.8810 yes 3_755
O(16) H(20B) 2.8507 yes 1_655
O(16) H(21A) 3.2132 yes 3_755
O(16) H(21B) 3.2404 yes 3_755
O(16) H(17C) 2.5826 yes 1_655
C(8) H(20B) 3.5780 yes 1_655
C(10) H(14A) 3.5708 yes 2_555
C(10) H(14B) 3.5275 yes 1_655
C(10) H(22B) 3.4822 yes 2_555
C(10) H(15B) 3.5096 yes 1_655
C(10) H(23B) 3.5994 yes 2_465
C(11) H(21B) 3.4359 yes 3_755
C(12) H(22B) 3.5686 yes 2_455
C(14) H(23B) 3.4679 yes 1_445
C(15) H(18A) 3.2943 yes 2_465
C(15) H(24B) 3.4036 yes 1_455
C(17) H(20A) 3.4734 yes 3_655
C(17) H(21A) 3.1591 yes 3_655
C(17) H(21B) 2.9740 yes 3_755
C(17) H(19B) 3.5891 yes 1_565
C(18) H(15B) 3.1758 yes 2_565
C(18) H(23A) 3.3879 yes 2_465
C(19) H(24A) 3.2552 yes 1_445
C(19) H(24B) 3.4338 yes 1_445
C(19) H(23B) 3.5139 yes 1_445
C(20) H(17B) 3.4439 yes 3_645
C(20) H(17C) 3.5222 yes 3_645
C(21) H(17A) 3.4011 yes 3_745
C(21) H(17B) 3.3067 yes 3_645
C(22) H(23B) 3.5341 yes 1_545
C(22) H(23C) 3.3709 yes 1_545
C(23) H(12) 3.5590 yes 2_565
C(23) H(18A) 3.3382 yes 2_565
C(23) H(22A) 3.2322 yes 1_565
C(23) H(19C) 3.5440 yes 1_665
C(24) H(19A) 3.3485 yes 1_665
C(24) H(19C) 3.2461 yes 1_665
H(1) O(1) 2.8124 yes 1_455
H(9) H(24A) 3.2624 yes 1_545
H(9) H(23C) 3.3154 yes 1_545
H(11) H(21A) 3.4887 yes 3_755
H(11) H(21B) 2.8891 yes 3_755
H(11) H(19B) 3.1895 yes 3_755
H(11) H(17A) 2.9777 yes 3_745
H(12) O(13) 2.8615 yes 1_455
H(12) C(23) 3.5590 yes 2_465
H(12) H(22B) 2.8416 yes 2_455
H(12) H(23A) 3.2518 yes 2_465
H(12) H(23B) 3.3693 yes 2_465
H(12) H(23C) 3.4737 yes 2_465
H(14A) O(13) 3.0741 yes 2_455
H(14A) C(10) 3.5708 yes 2_455
H(14A) H(22B) 3.1658 yes 2_455
H(14A) H(23B) 2.8042 yes 1_445
H(14A) H(23C) 3.1798 yes 1_545
H(14B) O(1) 2.8933 yes 1_455
H(14B) O(13) 3.4244 yes 1_455
H(14B) C(10) 3.5275 yes 1_455
H(14B) H(22A) 2.9513 yes 1_455
H(14B) H(23B) 3.2434 yes 1_445
H(18A) C(15) 3.2943 yes 2_565
H(18A) C(23) 3.3382 yes 2_465
H(18A) H(18B) 2.9631 yes 2_465
H(18A) H(15B) 2.5599 yes 2_565
H(18A) H(15C) 3.1988 yes 2_565
H(18A) H(23A) 2.5356 yes 2_465
H(18A) H(23B) 3.3393 yes 2_465
H(18B) H(18A) 2.9631 yes 2_565
H(18B) H(15A) 3.3693 yes 1_655
H(18B) H(15B) 2.9971 yes 1_655
H(18B) H(15B) 2.9704 yes 2_565
H(20A) O(16) 2.8810 yes 3_745
H(20A) C(17) 3.4734 yes 3_645
H(20A) H(24A) 3.4410 yes 3_745
H(20A) H(19A) 3.3714 yes 3_655
H(20A) H(17A) 3.3182 yes 3_745
H(20A) H(17B) 3.2630 yes 3_645
H(20A) H(17C) 2.9248 yes 3_645
H(20B) O(16) 2.8507 yes 1_455
H(20B) C(8) 3.5780 yes 1_455
H(20B) H(21A) 3.5577 yes 3_655
H(20B) H(17B) 3.1871 yes 3_645
H(20B) H(17C) 3.5462 yes 3_645
H(21A) O(16) 3.2132 yes 3_745
H(21A) C(17) 3.1591 yes 3_645
H(21A) H(11) 3.4887 yes 3_745
H(21A) H(20B) 3.5577 yes 3_645
H(21A) H(17B) 2.4960 yes 3_645
H(21A) H(17C) 2.9721 yes 3_645
H(21B) O(16) 3.2404 yes 3_745
H(21B) C(11) 3.4359 yes 3_745
H(21B) C(17) 2.9740 yes 3_745
H(21B) H(11) 2.8891 yes 3_745
H(21B) H(17A) 2.5746 yes 3_745
H(21B) H(17B) 2.7009 yes 3_745
H(22A) C(23) 3.2322 yes 1_545
H(22A) H(14B) 2.9513 yes 1_655
H(22A) H(23B) 2.7817 yes 1_545
H(22A) H(23C) 2.8046 yes 1_545
H(22B) O(13) 2.7128 yes 2_455
H(22B) C(10) 3.4822 yes 2_455
H(22B) C(12) 3.5686 yes 2_555
H(22B) H(12) 2.8416 yes 2_555
H(22B) H(14A) 3.1658 yes 2_555
H(22B) H(22B) 3.3859 yes 2_455
H(22B) H(22B) 3.3859 yes 2_555
H(22B) H(23B) 3.4216 yes 1_545
H(22B) H(23B) 3.4623 yes 2_465
H(22B) H(23C) 3.0919 yes 1_545
H(24A) C(19) 3.2552 yes 1_665
H(24A) H(9) 3.2624 yes 1_565
H(24A) H(20A) 3.4410 yes 3_755
H(24A) H(19A) 2.6634 yes 1_665
H(24A) H(19B) 3.4513 yes 1_565
H(24A) H(19C) 3.5177 yes 1_565
H(24A) H(19C) 2.9898 yes 1_665
H(24B) C(15) 3.4036 yes 1_655
H(24B) C(19) 3.4338 yes 1_665
H(24B) H(19A) 3.2614 yes 1_665
H(24B) H(19C) 2.7882 yes 1_665
H(24B) H(15A) 3.0209 yes 1_655
H(24B) H(15C) 3.0117 yes 1_655
H(24B) H(17C) 3.3199 yes 1_655
H(19A) C(24) 3.3485 yes 1_445
H(19A) H(20A) 3.3714 yes 3_645
H(19A) H(24A) 2.6634 yes 1_445
H(19A) H(24B) 3.2614 yes 1_445
H(19A) H(17B) 3.3991 yes 3_645
H(19A) H(23B) 3.2704 yes 1_445
H(19B) C(17) 3.5891 yes 1_545
H(19B) H(11) 3.1895 yes 3_745
H(19B) H(24A) 3.4513 yes 1_545
H(19B) H(17A) 2.9835 yes 1_545
H(19B) H(17C) 3.3213 yes 1_545
H(19C) O(5) 3.5274 yes 1_545
H(19C) C(23) 3.5440 yes 1_445
H(19C) C(24) 3.2461 yes 1_445
H(19C) H(24A) 2.9898 yes 1_445
H(19C) H(24A) 3.5177 yes 1_545
H(19C) H(24B) 2.7882 yes 1_445
H(19C) H(23B) 2.9437 yes 1_445
H(19C) H(23C) 3.1538 yes 1_545
H(15A) O(1) 2.6968 yes 1_455
H(15A) H(18B) 3.3693 yes 1_455
H(15A) H(24B) 3.0209 yes 1_455
H(15A) H(23A) 3.5399 yes 1_455
H(15B) O(1) 3.4804 yes 1_455
H(15B) O(13) 3.0555 yes 1_455
H(15B) C(10) 3.5096 yes 1_455
H(15B) C(18) 3.1758 yes 2_465
H(15B) H(18A) 2.5599 yes 2_465
H(15B) H(18B) 2.9971 yes 1_455
H(15B) H(18B) 2.9704 yes 2_465
H(15B) H(23A) 3.3203 yes 1_455
H(15B) H(23A) 3.4634 yes 2_465
H(15C) O(13) 3.4226 yes 2_465
H(15C) H(18A) 3.1988 yes 2_465
H(15C) H(24B) 3.0117 yes 1_455
H(15C) H(23A) 3.3843 yes 1_455
H(17A) C(21) 3.4011 yes 3_755
H(17A) H(11) 2.9777 yes 3_755
H(17A) H(20A) 3.3182 yes 3_755
H(17A) H(21B) 2.5746 yes 3_755
H(17A) H(19B) 2.9835 yes 1_565
H(17B) C(20) 3.4439 yes 3_655
H(17B) C(21) 3.3067 yes 3_655
H(17B) H(20A) 3.2630 yes 3_655
H(17B) H(20B) 3.1871 yes 3_655
H(17B) H(21A) 2.4960 yes 3_655
H(17B) H(21B) 2.7009 yes 3_755
H(17B) H(19A) 3.3991 yes 3_655
H(17C) O(16) 2.5826 yes 1_455
H(17C) C(20) 3.5222 yes 3_655
H(17C) H(20A) 2.9248 yes 3_655
H(17C) H(20B) 3.5462 yes 3_655
H(17C) H(21A) 2.9721 yes 3_655
H(17C) H(24B) 3.3199 yes 1_455
H(17C) H(19B) 3.3213 yes 1_565
H(23A) O(13) 3.5233 yes 2_465
H(23A) C(18) 3.3879 yes 2_565
H(23A) H(12) 3.2518 yes 2_565
H(23A) H(18A) 2.5356 yes 2_565
H(23A) H(15A) 3.5399 yes 1_655
H(23A) H(15B) 3.3203 yes 1_655
H(23A) H(15B) 3.4634 yes 2_565
H(23A) H(15C) 3.3843 yes 1_655
H(23B) C(10) 3.5994 yes 2_565
H(23B) C(14) 3.4679 yes 1_665
H(23B) C(19) 3.5139 yes 1_665
H(23B) C(22) 3.5341 yes 1_565
H(23B) H(12) 3.3693 yes 2_565
H(23B) H(14A) 2.8042 yes 1_665
H(23B) H(14B) 3.2434 yes 1_665
H(23B) H(18A) 3.3393 yes 2_565
H(23B) H(22A) 2.7817 yes 1_565
H(23B) H(22B) 3.4216 yes 1_565
H(23B) H(22B) 3.4623 yes 2_565
H(23B) H(19A) 3.2704 yes 1_665
H(23B) H(19C) 2.9437 yes 1_665
H(23C) O(13) 2.8687 yes 2_465
H(23C) C(22) 3.3709 yes 1_565
H(23C) H(9) 3.3154 yes 1_565
H(23C) H(12) 3.4737 yes 2_565
H(23C) H(14A) 3.1798 yes 1_565
H(23C) H(22A) 2.8046 yes 1_565
H(23C) H(22B) 3.0919 yes 1_565
H(23C) H(19C) 3.1538 yes 1_565

loop_
_geom_torsion_atom_site_label_1
_geom_torsion_atom_site_label_2
_geom_torsion_atom_site_label_3
_geom_torsion_atom_site_label_4
_geom_torsion
_geom_torsion_publ_flag
C(8) O(5) C(24) C(23) 171.1(6) no
C(24) O(5) C(8) O(16) 6.6(8) no
C(24) O(5) C(8) C(7) -177.4(5) no
C(4) C(2) C(12) C(14) 53.5(5) no
C(4) C(2) C(12) C(22) -76.1(4) no
C(12) C(2) C(4) O(1) 88.6(4) no
C(12) C(2) C(4) C(3) -86.9(4) no
C(15) C(2) C(4) O(1) -148.6(4) no
C(15) C(2) C(4) C(3) 35.9(5) no
C(4) C(2) C(18) C(10) 80.1(4) no
C(18) C(2) C(4) O(1) -20.9(5) no
C(18) C(2) C(4) C(3) 163.6(4) no
C(15) C(2) C(12) C(14) -69.7(5) no
C(15) C(2) C(12) C(22) 160.8(3) no
C(12) C(2) C(18) C(10) -33.5(4) no
C(18) C(2) C(12) C(14) 168.9(4) no
C(18) C(2) C(12) C(22) 39.3(4) no
C(15) C(2) C(18) C(10) -153.3(4) no
C(4) C(3) C(6) C(9) 21.3(5) no
C(4) C(3) C(6) C(21) 149.5(4) no
C(6) C(3) C(4) O(1) -112.8(4) no
C(6) C(3) C(4) C(2) 62.7(5) no
C(4) C(3) C(7) C(8) 0.3(6) no
C(4) C(3) C(7) C(11) -174.3(4) no
C(7) C(3) C(4) O(1) 60.6(6) no
C(7) C(3) C(4) C(2) -123.8(4) no
C(6) C(3) C(7) C(8) 173.2(4) no
C(6) C(3) C(7) C(11) -1.3(7) no
C(7) C(3) C(6) C(9) -151.7(4) no
C(7) C(3) C(6) C(21) -23.5(6) no
C(3) C(6) C(9) C(14) -79.5(5) no
C(3) C(6) C(9) C(19) 160.5(4) no
C(3) C(6) C(21) C(20) 55.5(6) no
C(9) C(6) C(21) C(20) -177.8(4) no
C(21) C(6) C(9) C(14) 156.7(4) no
C(21) C(6) C(9) C(19) 36.8(6) no
C(3) C(7) C(8) O(5) 50.7(6) no
C(3) C(7) C(8) O(16) -133.5(6) no
C(3) C(7) C(11) C(17) -129.3(5) no
C(3) C(7) C(11) C(20) -4.8(7) no
C(8) C(7) C(11) C(17) 55.7(5) no
C(8) C(7) C(11) C(20) -180(623) no
C(11) C(7) C(8) O(5) -134.3(4) no
C(11) C(7) C(8) O(16) 41.6(7) no
C(6) C(9) C(14) C(12) 77.0(5) no
C(19) C(9) C(14) C(12) -160.2(5) no
O(13) C(10) C(18) C(2) -165.4(5) no
O(13) C(10) C(22) C(12) -168.9(5) no
C(18) C(10) C(22) C(12) 11.1(5) no
C(22) C(10) C(18) C(2) 14.6(5) no
C(7) C(11) C(20) C(21) 37.0(6) no
C(17) C(11) C(20) C(21) 162.0(4) no
C(2) C(12) C(14) C(9) -50.2(6) no
C(2) C(12) C(22) C(10) -31.6(4) no
C(14) C(12) C(22) C(10) -163.3(4) no
C(22) C(12) C(14) C(9) 73.1(6) no
C(11) C(20) C(21) C(6) -64.8(6) no
